data_7228129
loop_
_publ_author_name
'Mapp, Lucy K.'
'Coles, Simon'
'Aitipamula, Srinivasulu'

_publ_section_title
;
 Novel solid forms of lonidamine: crystal structures and physicochemical
 properties
;
_journal_name_full CrystEngComm
_journal_paper_doi 10.1039/C7CE00651A
_journal_year 2017
_chemical_formula_moiety 'C15 H9 Cl2 N2 O2, C21 H24 Cl F N O2, 3(H2 O)'
_chemical_formula_sum 'C36 H39 Cl3 F N3 O7'
_chemical_formula_weight 751.05
_space_group_crystal_system monoclinic
_space_group_IT_number 15
_space_group_name_Hall '-I 2ya'
_space_group_name_H-M_alt 'I 1 2/a 1'
_symmetry_space_group_name_Hall '-I 2ya'
_symmetry_space_group_name_H-M 'I 1 2/a 1'
_atom_sites_solution_hydrogens mixed
_atom_sites_solution_primary direct
_audit_creation_date 2016-09-12
_audit_creation_method
;
Olex2 1.2-alpha
(compiled 2016.09.09 svn.r3337 for OlexSys, GUI svn.r5227)
;
_audit_update_record
;
2017-02-09 deposited with the CCDC.
2017-04-27 downloaded from the CCDC.
;
_cell_angle_alpha 90
_cell_angle_beta 101.781(3)
_cell_angle_gamma 90
_cell_formula_units_Z 8
_cell_length_a 16.8612(5)
_cell_length_b 10.8847(3)
_cell_length_c 39.3807(11)
_cell_measurement_reflns_used 13186
_cell_measurement_temperature 100(2)
_cell_measurement_theta_max 29.8570
_cell_measurement_theta_min 2.8570
_cell_volume 7075.3(4)
_computing_cell_refinement 'CrysAlisPro 1.171.38.41 (Rigaku OD, 2015)'
_computing_data_collection 'CrysAlisPro 1.171.38.41 (Rigaku OD, 2015)'
_computing_data_reduction 'CrysAlisPro 1.171.38.41 (Rigaku OD, 2015)'
_computing_molecular_graphics 'Olex2 (Dolomanov et al., 2009)'
_computing_publication_material 'Olex2 (Dolomanov et al., 2009)'
_computing_structure_refinement 'ShelXL (Sheldrick, 2015)'
_computing_structure_solution 'ShelXT (Sheldrick, 2015)'
_diffrn_ambient_environment N~2~
_diffrn_ambient_temperature 100(2)
_diffrn_detector 'CCD plate'
_diffrn_detector_area_resol_mean 5.2945
_diffrn_detector_type AtlasS2
_diffrn_measured_fraction_theta_full 0.999
_diffrn_measured_fraction_theta_max 0.999
_diffrn_measurement_details
;
List of Runs (angles in degrees, time in seconds):

  # Type    Start    End  Width  t~exp~   \w     \q     \k     \f   Frames
#--------------------------------------------------------------------------
  1  \w    -14.00  93.00   0.50  175.00    --   15.17  38.00-180.00  214
  2  \w    -16.00  91.00   0.50  175.00    --   15.17  57.00-120.00  214
  3  \w    -51.00  43.00   0.50  175.00    --  -15.79  77.00  90.00  188
;
_diffrn_measurement_device 'four-circle diffractometer'
_diffrn_measurement_device_type 'SuperNova, Dual, Cu at zero, AtlasS2'
_diffrn_measurement_method '\w scans'
_diffrn_measurement_specimen_support 'MiTeGen MicroMesh'
_diffrn_orient_matrix_type 'CrysAlisPro convention (1999,Acta A55,543-557)'
_diffrn_orient_matrix_UB_11 -0.0098379000
_diffrn_orient_matrix_UB_12 0.0619760000
_diffrn_orient_matrix_UB_13 0.0028982000
_diffrn_orient_matrix_UB_21 -0.0001282000
_diffrn_orient_matrix_UB_22 -0.0140295000
_diffrn_orient_matrix_UB_23 0.0175712000
_diffrn_orient_matrix_UB_31 0.0418505000
_diffrn_orient_matrix_UB_32 0.0144845000
_diffrn_orient_matrix_UB_33 0.0045963000
_diffrn_radiation_monochromator mirror
_diffrn_radiation_probe x-ray
_diffrn_radiation_type MoK\a
_diffrn_radiation_wavelength 0.71073
_diffrn_reflns_av_R_equivalents 0.0288
_diffrn_reflns_av_unetI/netI 0.0331
_diffrn_reflns_Laue_measured_fraction_full 0.999
_diffrn_reflns_Laue_measured_fraction_max 0.999
_diffrn_reflns_limit_h_max 20
_diffrn_reflns_limit_h_min -21
_diffrn_reflns_limit_k_max 14
_diffrn_reflns_limit_k_min -12
_diffrn_reflns_limit_l_max 51
_diffrn_reflns_limit_l_min -51
_diffrn_reflns_number 25559
_diffrn_reflns_point_group_measured_fraction_full 0.999
_diffrn_reflns_point_group_measured_fraction_max 0.999
_diffrn_reflns_theta_full 25.242
_diffrn_reflns_theta_max 27.484
_diffrn_reflns_theta_min 2.452
_diffrn_source 'micro-focus sealed tube X-ray'
_diffrn_source_current 0.8
_diffrn_source_type 'SuperNova (Mo) X-ray Source'
_diffrn_source_voltage 50.0
_exptl_absorpt_coefficient_mu 0.318
_exptl_absorpt_correction_T_max 0.994
_exptl_absorpt_correction_T_min 0.972
_exptl_absorpt_correction_type gaussian
_exptl_absorpt_process_details
;
CrysAlisPro 1.171.38.41 (Rigaku Oxford Diffraction, 2015)
Numerical absorption correction based on gaussian integration over
            a multifaceted crystal model
Empirical absorption correction using spherical harmonics,
 implemented in SCALE3 ABSPACK scaling algorithm.
;
_exptl_crystal_colour colourless
_exptl_crystal_colour_primary colourless
_exptl_crystal_density_diffrn 1.410
_exptl_crystal_description plate
_exptl_crystal_F_000 3136
_exptl_crystal_size_max 0.282
_exptl_crystal_size_mid 0.146
_exptl_crystal_size_min 0.031
_refine_diff_density_max 0.585
_refine_diff_density_min -0.461
_refine_diff_density_rms 0.055
_refine_ls_extinction_method none
_refine_ls_goodness_of_fit_ref 1.024
_refine_ls_hydrogen_treatment mixed
_refine_ls_matrix_type full
_refine_ls_number_parameters 498
_refine_ls_number_reflns 8099
_refine_ls_number_restraints 0
_refine_ls_restrained_S_all 1.024
_refine_ls_R_factor_all 0.0634
_refine_ls_R_factor_gt 0.0478
_refine_ls_shift/su_max 0.001
_refine_ls_shift/su_mean 0.000
_refine_ls_structure_factor_coef Fsqd
_refine_ls_weighting_details 'w=1/[\s^2^(Fo^2^)+(0.0410P)^2^+12.8711P] where P=(Fo^2^+2Fc^2^)/3'
_refine_ls_weighting_scheme calc
_refine_ls_wR_factor_gt 0.1043
_refine_ls_wR_factor_ref 0.1109
_reflns_Friedel_coverage 0.000
_reflns_number_gt 6509
_reflns_number_total 8099
_reflns_threshold_expression 'I > 2\s(I)'
_cod_data_source_file c7ce00651a2.cif
_cod_data_source_block LON-HALO
_cod_original_cell_volume 7075.3(3)
_cod_database_code 7228129
_chemical_oxdiff_formula 'C36 H33 N3 O5 Cl3 f'
_chemical_oxdiff_usercomment l3-97-a
_shelx_space_group_comment
;
The symmetry employed for this shelxl refinement is uniquely defined
by the following loop, which should always be used as a source of
symmetry information in preference to the above space-group names.
They are only intended as comments.
;
_reflns_odcompleteness_completeness 99.85
_reflns_odcompleteness_iscentric 1
_reflns_odcompleteness_theta 27.42
_olex2_refinement_description
;
1. Fixed Uiso
 At 1.2 times of:
  All C(H) groups, All C(H,H) groups
 At 1.5 times of:
  All O(H) groups, All O(H,H) groups
2. Others
 Sof(O43A)=Sof(H43C)=Sof(H43D)=1-FVAR(1)
 Sof(O43)=Sof(H43A)=Sof(H43B)=FVAR(1)
 Sof(O42)=Sof(H42A)=Sof(H42B)=1-FVAR(2)
 Sof(O42A)=Sof(H42C)=Sof(H42D)=FVAR(2)
3.a Free rotating group:
 O42(H42A,H42B), O43(H43A,H43B), O42A(H42C,H42D), O43A(H43C,H43D)
3.b Secondary CH2 refined with riding coordinates:
 C9(H9A,H9B), C28(H28A,H28B), C29(H29A,H29B), C30(H30A,H30B), C31(H31A,H31B),
 C32(H32A,H32B), C34(H34A,H34B), C35(H35A,H35B)
3.c Aromatic/amide H refined with riding coordinates:
 C4(H4), C5(H5), C6(H6), C7(H7), C12(H12), C14(H14), C15(H15), C22(H22A),
 C23(H23), C25(H25), C26(H26), C37(H37), C38(H38), C40(H40), C41(H41)
;
_shelx_shelxl_version_number 2014/7
_olex2_exptl_crystal_mounting_method 'MiTeGen micromesh'
_olex2_submission_original_sample_id L3-97-A
_olex2_submission_special_instructions 'No special instructions were received'
_oxdiff_exptl_absorpt_empirical_details
;
Empirical correction (ABSPACK) includes:
- Absorption correction using spherical harmonics
- Frame scaling
;
_oxdiff_exptl_absorpt_empirical_full_max 1.928
_oxdiff_exptl_absorpt_empirical_full_min 0.724

loop_
_space_group_symop_operation_xyz
'x, y, z'
'-x+1/2, y, -z'
'x+1/2, y+1/2, z+1/2'
'-x+1, y+1/2, -z+1/2'
'-x, -y, -z'
'x-1/2, -y, z'
'-x+1/2, -y+1/2, -z+1/2'
'x, -y+1/2, z+1/2'

loop_
_atom_site_label
_atom_site_type_symbol
_atom_site_fract_x
_atom_site_fract_y
_atom_site_fract_z
_atom_site_U_iso_or_equiv
_atom_site_adp_type
_atom_site_occupancy
_atom_site_site_symmetry_order
_atom_site_calc_flag
_atom_site_refinement_flags_posn
_atom_site_refinement_flags_occupancy
_atom_site_disorder_assembly
_atom_site_disorder_group
Cl1 Cl 0.50812(3) 1.13721(5) 0.47381(2) 0.02985(13) Uani 1 1 d . . . .
Cl2 Cl 0.23988(4) 1.41352(5) 0.44905(2) 0.04266(17) Uani 1 1 d . . . .
O2 O 0.35874(8) 0.69911(13) 0.29577(4) 0.0275(3) Uani 1 1 d . . . .
O1 O 0.38741(10) 0.88267(15) 0.27475(4) 0.0372(4) Uani 1 1 d . . . .
N1 N 0.43758(9) 0.98681(14) 0.37684(4) 0.0193(3) Uani 1 1 d . . . .
N2 N 0.43083(9) 0.96934(15) 0.34236(4) 0.0200(3) Uani 1 1 d . . . .
C1 C 0.37875(11) 0.81252(19) 0.29879(5) 0.0239(4) Uani 1 1 d . . . .
C2 C 0.39283(11) 0.86201(17) 0.33489(5) 0.0194(4) Uani 1 1 d . . . .
C3 C 0.37331(10) 0.80822(17) 0.36529(5) 0.0175(4) Uani 1 1 d . . . .
C4 C 0.33217(11) 0.70232(17) 0.37316(5) 0.0217(4) Uani 1 1 d . . . .
H4 H 0.3094 0.6456 0.3555 0.026 Uiso 1 1 calc R . . .
C5 C 0.32586(12) 0.68328(18) 0.40707(6) 0.0250(4) Uani 1 1 d . . . .
H5 H 0.2982 0.6126 0.4127 0.030 Uiso 1 1 calc R . . .
C6 C 0.35969(12) 0.76660(19) 0.43362(5) 0.0248(4) Uani 1 1 d . . . .
H6 H 0.3553 0.7494 0.4568 0.030 Uiso 1 1 calc R . . .
C7 C 0.39885(11) 0.87206(18) 0.42681(5) 0.0222(4) Uani 1 1 d . . . .
H7 H 0.4212 0.9283 0.4446 0.027 Uiso 1 1 calc R . . .
C8 C 0.40404(11) 0.89195(17) 0.39211(5) 0.0187(4) Uani 1 1 d . . . .
C9 C 0.47808(11) 1.09664(17) 0.39349(5) 0.0214(4) Uani 1 1 d . . . .
H9A H 0.5010 1.1440 0.3763 0.026 Uiso 1 1 calc R . . .
H9B H 0.5234 1.0717 0.4124 0.026 Uiso 1 1 calc R . . .
C10 C 0.42029(11) 1.17745(17) 0.40815(5) 0.0195(4) Uani 1 1 d . . . .
C11 C 0.42886(12) 1.20193(17) 0.44347(5) 0.0222(4) Uani 1 1 d . . . .
C12 C 0.37435(13) 1.27522(18) 0.45633(6) 0.0262(4) Uani 1 1 d . . . .
H12 H 0.3814 1.2912 0.4805 0.031 Uiso 1 1 calc R . . .
C13 C 0.30969(13) 1.32418(18) 0.43305(6) 0.0281(5) Uani 1 1 d . . . .
C14 C 0.29876(12) 1.30353(19) 0.39777(6) 0.0293(5) Uani 1 1 d . . . .
H14 H 0.2541 1.3388 0.3821 0.035 Uiso 1 1 calc R . . .
C15 C 0.35435(12) 1.23026(18) 0.38565(5) 0.0244(4) Uani 1 1 d . . . .
H15 H 0.3474 1.2157 0.3614 0.029 Uiso 1 1 calc R . . .
Cl21 Cl 0.59464(4) 0.43580(5) 0.48915(2) 0.03506(14) Uani 1 1 d . . . .
F21 F 0.33996(8) 0.42254(14) 0.01048(3) 0.0403(3) Uani 1 1 d . . . .
O21 O 0.38177(12) 0.34104(14) 0.17115(4) 0.0422(4) Uani 1 1 d . . . .
O22 O 0.57697(10) 0.33120(14) 0.32004(4) 0.0324(4) Uani 1 1 d . . . .
H22 H 0.6170(17) 0.360(3) 0.3148(8) 0.049 Uiso 1 1 d R . . .
N21 N 0.44577(10) 0.53725(15) 0.26528(4) 0.0183(3) Uani 1 1 d . . . .
H21 H 0.4147(13) 0.590(2) 0.2732(5) 0.018(5) Uiso 1 1 d . . . .
C21 C 0.34243(12) 0.4242(2) 0.04499(5) 0.0286(5) Uani 1 1 d . . . .
C22 C 0.38902(12) 0.3374(2) 0.06555(6) 0.0289(5) Uani 1 1 d . . . .
H22A H 0.4184 0.2774 0.0557 0.035 Uiso 1 1 calc R . . .
C23 C 0.39177(12) 0.33990(18) 0.10087(6) 0.0255(4) Uani 1 1 d . . . .
H23 H 0.4223 0.2796 0.1154 0.031 Uiso 1 1 calc R . . .
C24 C 0.35006(11) 0.43042(17) 0.11551(5) 0.0209(4) Uani 1 1 d . . . .
C25 C 0.30361(11) 0.51652(18) 0.09377(5) 0.0221(4) Uani 1 1 d . . . .
H25 H 0.2750 0.5781 0.1034 0.027 Uiso 1 1 calc R . . .
C26 C 0.29882(12) 0.5131(2) 0.05816(5) 0.0268(4) Uani 1 1 d . . . .
H26 H 0.2664 0.5705 0.0433 0.032 Uiso 1 1 calc R . . .
C27 C 0.35556(12) 0.43085(18) 0.15397(5) 0.0239(4) Uani 1 1 d . . . .
C28 C 0.32697(12) 0.54328(19) 0.17045(5) 0.0241(4) Uani 1 1 d . . . .
H28A H 0.2685 0.5550 0.1608 0.029 Uiso 1 1 calc R . . .
H28B H 0.3559 0.6160 0.1640 0.029 Uiso 1 1 calc R . . .
C29 C 0.34000(12) 0.5370(2) 0.20989(5) 0.0258(4) Uani 1 1 d . . . .
H29A H 0.3088 0.6034 0.2183 0.031 Uiso 1 1 calc R . . .
H29B H 0.3197 0.4574 0.2168 0.031 Uiso 1 1 calc R . . .
C30 C 0.42927(11) 0.55052(18) 0.22654(5) 0.0213(4) Uani 1 1 d . . . .
H30A H 0.4606 0.4875 0.2168 0.026 Uiso 1 1 calc R . . .
H30B H 0.4483 0.6322 0.2206 0.026 Uiso 1 1 calc R . . .
C31 C 0.53293(11) 0.56775(19) 0.28024(5) 0.0225(4) Uani 1 1 d . . . .
H31A H 0.5440 0.6533 0.2740 0.027 Uiso 1 1 calc R . . .
H31B H 0.5683 0.5128 0.2699 0.027 Uiso 1 1 calc R . . .
C32 C 0.55340(12) 0.55390(18) 0.31955(5) 0.0218(4) Uani 1 1 d . . . .
H32A H 0.5239 0.6176 0.3300 0.026 Uiso 1 1 calc R . . .
H32B H 0.6121 0.5683 0.3279 0.026 Uiso 1 1 calc R . . .
C33 C 0.53168(12) 0.42693(18) 0.33200(5) 0.0220(4) Uani 1 1 d . . . .
C34 C 0.44267(12) 0.40006(19) 0.31575(5) 0.0258(4) Uani 1 1 d . . . .
H34A H 0.4289 0.3160 0.3222 0.031 Uiso 1 1 calc R . . .
H34B H 0.4076 0.4584 0.3252 0.031 Uiso 1 1 calc R . . .
C35 C 0.42604(13) 0.41108(18) 0.27649(5) 0.0250(4) Uani 1 1 d . . . .
H35A H 0.4590 0.3497 0.2670 0.030 Uiso 1 1 calc R . . .
H35B H 0.3682 0.3930 0.2670 0.030 Uiso 1 1 calc R . . .
C36 C 0.54597(11) 0.42515(17) 0.37155(5) 0.0203(4) Uani 1 1 d . . . .
C37 C 0.60341(11) 0.34810(18) 0.39133(5) 0.0225(4) Uani 1 1 d . . . .
H37 H 0.6338 0.2941 0.3799 0.027 Uiso 1 1 calc R . . .
C38 C 0.61730(12) 0.34835(18) 0.42742(5) 0.0238(4) Uani 1 1 d . . . .
H38 H 0.6563 0.2945 0.4405 0.029 Uiso 1 1 calc R . . .
C39 C 0.57366(12) 0.42788(18) 0.44394(5) 0.0236(4) Uani 1 1 d . . . .
C40 C 0.51499(12) 0.50458(18) 0.42512(5) 0.0250(4) Uani 1 1 d . . . .
H40 H 0.4843 0.5576 0.4367 0.030 Uiso 1 1 calc R . . .
C41 C 0.50183(12) 0.50272(19) 0.38932(5) 0.0249(4) Uani 1 1 d . . . .
H41 H 0.4618 0.5554 0.3764 0.030 Uiso 1 1 calc R . . .
O41 O 0.70507(14) 0.3903(3) 0.29068(6) 0.0651(7) Uani 1 1 d . . . .
H41A H 0.751(2) 0.365(4) 0.2933(9) 0.083(12) Uiso 1 1 d . . . .
H41B H 0.683(2) 0.388(3) 0.2706(10) 0.072(11) Uiso 1 1 d . . . .
O42 O 0.7422(4) 0.7065(6) 0.29935(16) 0.0439(17) Uani 0.591(16) 1 d . P A 1
H42A H 0.7318 0.6920 0.2777 0.066 Uiso 0.591(16) 1 d G P A 1
H42B H 0.7009 0.7387 0.3052 0.066 Uiso 0.591(16) 1 d G P A 1
O43 O 0.6637(2) 0.6349(5) 0.2317(2) 0.0464(19) Uani 0.595(15) 1 d . P B 1
H43A H 0.6936 0.6753 0.2207 0.070 Uiso 0.595(15) 1 d G P B 1
H43B H 0.6479 0.5693 0.2208 0.070 Uiso 0.595(15) 1 d G P B 1
O42A O 0.7150(4) 0.6628(9) 0.2833(3) 0.049(3) Uani 0.409(16) 1 d . P A 2
H42C H 0.7375 0.6062 0.2967 0.074 Uiso 0.409(16) 1 d G P A 2
H42D H 0.7144 0.6429 0.2624 0.074 Uiso 0.409(16) 1 d G P A 2
O43A O 0.6606(3) 0.6588(5) 0.2108(3) 0.048(2) Uani 0.405(15) 1 d . P B 2
H43C H 0.6250 0.6027 0.2057 0.071 Uiso 0.405(15) 1 d G P B 2
H43D H 0.6825 0.6710 0.1935 0.071 Uiso 0.405(15) 1 d G P B 2

loop_
_atom_site_aniso_label
_atom_site_aniso_U_11
_atom_site_aniso_U_22
_atom_site_aniso_U_33
_atom_site_aniso_U_23
_atom_site_aniso_U_13
_atom_site_aniso_U_12
Cl1 0.0359(3) 0.0268(3) 0.0246(2) 0.0007(2) 0.0008(2) 0.0009(2)
Cl2 0.0393(3) 0.0208(3) 0.0775(5) -0.0042(3) 0.0344(3) 0.0015(2)
O2 0.0251(7) 0.0244(8) 0.0371(8) -0.0113(6) 0.0156(6) -0.0057(6)
O1 0.0487(10) 0.0418(9) 0.0234(8) -0.0049(7) 0.0129(7) -0.0198(8)
N1 0.0234(8) 0.0167(8) 0.0196(8) -0.0010(6) 0.0084(6) -0.0027(6)
N2 0.0220(8) 0.0191(8) 0.0207(8) -0.0015(6) 0.0089(6) -0.0002(7)
C1 0.0188(9) 0.0282(11) 0.0271(10) -0.0055(9) 0.0108(8) -0.0046(8)
C2 0.0170(8) 0.0172(9) 0.0256(10) -0.0006(8) 0.0082(7) 0.0002(7)
C3 0.0140(8) 0.0165(9) 0.0230(9) 0.0010(7) 0.0064(7) 0.0035(7)
C4 0.0178(9) 0.0151(9) 0.0336(11) 0.0005(8) 0.0084(8) 0.0010(7)
C5 0.0213(9) 0.0178(9) 0.0385(12) 0.0090(9) 0.0122(9) 0.0030(8)
C6 0.0232(10) 0.0270(11) 0.0257(10) 0.0098(8) 0.0085(8) 0.0067(8)
C7 0.0221(9) 0.0236(10) 0.0214(9) 0.0033(8) 0.0054(8) 0.0027(8)
C8 0.0158(8) 0.0147(9) 0.0263(10) 0.0029(7) 0.0061(7) 0.0025(7)
C9 0.0218(9) 0.0181(9) 0.0259(10) -0.0034(8) 0.0083(8) -0.0048(8)
C10 0.0204(9) 0.0142(9) 0.0258(10) 0.0014(8) 0.0092(8) -0.0041(7)
C11 0.0260(10) 0.0152(9) 0.0259(10) 0.0029(8) 0.0063(8) -0.0025(8)
C12 0.0388(11) 0.0155(9) 0.0289(11) -0.0018(8) 0.0177(9) -0.0052(9)
C13 0.0284(10) 0.0125(9) 0.0489(14) 0.0007(9) 0.0209(10) -0.0007(8)
C14 0.0233(10) 0.0198(10) 0.0451(13) 0.0094(9) 0.0077(9) 0.0012(8)
C15 0.0263(10) 0.0195(10) 0.0280(10) 0.0052(8) 0.0066(8) -0.0043(8)
Cl21 0.0487(3) 0.0325(3) 0.0238(3) 0.0006(2) 0.0068(2) -0.0015(2)
F21 0.0341(7) 0.0617(9) 0.0248(6) -0.0156(6) 0.0051(5) 0.0074(7)
O21 0.0737(12) 0.0208(8) 0.0334(9) 0.0055(7) 0.0143(8) 0.0114(8)
O22 0.0415(9) 0.0251(8) 0.0313(8) -0.0040(7) 0.0091(7) 0.0142(7)
N21 0.0205(8) 0.0145(8) 0.0218(8) -0.0001(6) 0.0082(6) 0.0007(6)
C21 0.0222(10) 0.0393(12) 0.0242(10) -0.0115(9) 0.0042(8) -0.0023(9)
C22 0.0238(10) 0.0282(11) 0.0355(12) -0.0131(9) 0.0080(9) 0.0002(9)
C23 0.0209(9) 0.0181(10) 0.0370(12) -0.0044(9) 0.0048(8) -0.0006(8)
C24 0.0181(9) 0.0172(9) 0.0279(10) -0.0044(8) 0.0056(7) -0.0036(7)
C25 0.0160(9) 0.0203(10) 0.0296(11) -0.0066(8) 0.0035(8) 0.0007(7)
C26 0.0207(9) 0.0302(11) 0.0275(11) -0.0051(9) 0.0002(8) 0.0028(8)
C27 0.0240(10) 0.0177(10) 0.0315(11) 0.0005(8) 0.0089(8) -0.0027(8)
C28 0.0239(10) 0.0246(10) 0.0236(10) -0.0007(8) 0.0046(8) 0.0040(8)
C29 0.0236(10) 0.0310(11) 0.0240(10) -0.0018(9) 0.0081(8) 0.0030(9)
C30 0.0236(9) 0.0211(10) 0.0207(9) -0.0006(8) 0.0081(8) 0.0005(8)
C31 0.0195(9) 0.0237(10) 0.0262(10) 0.0008(8) 0.0089(8) -0.0011(8)
C32 0.0205(9) 0.0212(10) 0.0254(10) -0.0009(8) 0.0087(8) -0.0016(8)
C33 0.0238(9) 0.0181(9) 0.0249(10) 0.0001(8) 0.0070(8) 0.0050(8)
C34 0.0284(10) 0.0219(10) 0.0264(11) 0.0056(8) 0.0040(8) -0.0056(8)
C35 0.0302(10) 0.0157(9) 0.0281(11) 0.0030(8) 0.0041(8) -0.0047(8)
C36 0.0222(9) 0.0151(9) 0.0244(10) 0.0024(8) 0.0064(8) -0.0019(7)
C37 0.0226(9) 0.0164(9) 0.0283(10) -0.0012(8) 0.0047(8) 0.0017(8)
C38 0.0237(10) 0.0182(9) 0.0281(10) 0.0019(8) 0.0020(8) 0.0005(8)
C39 0.0275(10) 0.0219(10) 0.0217(10) 0.0009(8) 0.0055(8) -0.0073(8)
C40 0.0266(10) 0.0206(10) 0.0305(11) 0.0013(8) 0.0125(8) 0.0020(8)
C41 0.0250(10) 0.0212(10) 0.0295(11) 0.0050(8) 0.0081(8) 0.0058(8)
O41 0.0445(11) 0.116(2) 0.0328(11) -0.0085(12) 0.0043(9) 0.0476(13)
O42 0.039(2) 0.045(3) 0.050(3) -0.005(2) 0.017(2) 0.004(2)
O43 0.052(2) 0.034(2) 0.060(4) -0.008(2) 0.026(2) -0.0078(16)
O42A 0.036(3) 0.043(4) 0.070(6) 0.011(4) 0.012(4) -0.005(3)
O43A 0.048(3) 0.027(3) 0.064(6) 0.016(3) 0.001(3) -0.009(2)

loop_
_atom_type_symbol
_atom_type_description
_atom_type_scat_dispersion_real
_atom_type_scat_dispersion_imag
_atom_type_scat_source
C C 0.0033 0.0016 'International Tables Vol C Tables 4.2.6.8 and 6.1.1.4'
H H 0.0000 0.0000 'International Tables Vol C Tables 4.2.6.8 and 6.1.1.4'
Cl Cl 0.1484 0.1585 'International Tables Vol C Tables 4.2.6.8 and 6.1.1.4'
F F 0.0171 0.0103 'International Tables Vol C Tables 4.2.6.8 and 6.1.1.4'
N N 0.0061 0.0033 'International Tables Vol C Tables 4.2.6.8 and 6.1.1.4'
O O 0.0106 0.0060 'International Tables Vol C Tables 4.2.6.8 and 6.1.1.4'

loop_
_exptl_crystal_face_index_h
_exptl_crystal_face_index_k
_exptl_crystal_face_index_l
_exptl_crystal_face_perp_dist
-23 -1 -2 0.0981
14 -12 -3 0.0544
0 0 -54 0.0157
0 0 54 0.0157
1 15 10 0.0300

loop_
_geom_angle_atom_site_label_1
_geom_angle_atom_site_label_2
_geom_angle_atom_site_label_3
_geom_angle
N2 N1 C8 112.08(15)
N2 N1 C9 120.03(15)
C8 N1 C9 127.88(16)
C2 N2 N1 106.38(15)
O2 C1 C2 115.12(18)
O1 C1 O2 126.12(19)
O1 C1 C2 118.76(18)
N2 C2 C1 120.05(17)
N2 C2 C3 110.85(17)
C3 C2 C1 129.07(17)
C4 C3 C2 136.49(18)
C8 C3 C2 104.47(16)
C8 C3 C4 119.01(17)
C3 C4 H4 120.8
C5 C4 C3 118.32(18)
C5 C4 H4 120.8
C4 C5 H5 119.3
C4 C5 C6 121.44(18)
C6 C5 H5 119.3
C5 C6 H6 119.1
C7 C6 C5 121.84(19)
C7 C6 H6 119.1
C6 C7 H7 121.8
C6 C7 C8 116.47(19)
C8 C7 H7 121.8
N1 C8 C3 106.21(16)
N1 C8 C7 130.93(18)
C7 C8 C3 122.86(17)
N1 C9 H9A 109.3
N1 C9 H9B 109.3
N1 C9 C10 111.60(15)
H9A C9 H9B 108.0
C10 C9 H9A 109.3
C10 C9 H9B 109.3
C11 C10 C9 123.25(17)
C11 C10 C15 117.47(18)
C15 C10 C9 119.27(18)
C10 C11 Cl1 120.90(15)
C12 C11 Cl1 116.94(16)
C12 C11 C10 122.14(19)
C11 C12 H12 120.9
C13 C12 C11 118.14(19)
C13 C12 H12 120.9
C12 C13 Cl2 118.42(17)
C12 C13 C14 122.01(19)
C14 C13 Cl2 119.56(17)
C13 C14 H14 120.7
C13 C14 C15 118.6(2)
C15 C14 H14 120.7
C10 C15 H15 119.2
C14 C15 C10 121.6(2)
C14 C15 H15 119.2
C33 O22 H22 109(2)
C30 N21 H21 107.4(14)
C30 N21 C31 109.89(14)
C31 N21 H21 108.8(14)
C35 N21 H21 108.1(14)
C35 N21 C30 112.39(15)
C35 N21 C31 110.13(15)
F21 C21 C22 118.53(18)
F21 C21 C26 118.6(2)
C26 C21 C22 122.9(2)
C21 C22 H22A 120.8
C21 C22 C23 118.32(19)
C23 C22 H22A 120.8
C22 C23 H23 119.6
C22 C23 C24 120.8(2)
C24 C23 H23 119.6
C23 C24 C27 119.05(18)
C25 C24 C23 119.02(19)
C25 C24 C27 121.92(17)
C24 C25 H25 119.6
C26 C25 C24 120.72(18)
C26 C25 H25 119.6
C21 C26 C25 118.2(2)
C21 C26 H26 120.9
C25 C26 H26 120.9
O21 C27 C24 119.93(18)
O21 C27 C28 121.51(19)
C24 C27 C28 118.55(17)
C27 C28 H28A 108.7
C27 C28 H28B 108.7
C27 C28 C29 114.18(17)
H28A C28 H28B 107.6
C29 C28 H28A 108.7
C29 C28 H28B 108.7
C28 C29 H29A 109.4
C28 C29 H29B 109.4
H29A C29 H29B 108.0
C30 C29 C28 111.03(16)
C30 C29 H29A 109.4
C30 C29 H29B 109.4
N21 C30 C29 113.00(15)
N21 C30 H30A 109.0
N21 C30 H30B 109.0
C29 C30 H30A 109.0
C29 C30 H30B 109.0
H30A C30 H30B 107.8
N21 C31 H31A 109.2
N21 C31 H31B 109.2
N21 C31 C32 112.12(15)
H31A C31 H31B 107.9
C32 C31 H31A 109.2
C32 C31 H31B 109.2
C31 C32 H32A 108.9
C31 C32 H32B 108.9
C31 C32 C33 113.22(16)
H32A C32 H32B 107.7
C33 C32 H32A 108.9
C33 C32 H32B 108.9
O22 C33 C32 111.90(16)
O22 C33 C34 105.48(16)
O22 C33 C36 110.10(15)
C34 C33 C32 108.37(16)
C36 C33 C32 109.81(16)
C36 C33 C34 111.11(16)
C33 C34 H34A 109.3
C33 C34 H34B 109.3
H34A C34 H34B 107.9
C35 C34 C33 111.77(17)
C35 C34 H34A 109.3
C35 C34 H34B 109.3
N21 C35 C34 111.46(16)
N21 C35 H35A 109.3
N21 C35 H35B 109.3
C34 C35 H35A 109.3
C34 C35 H35B 109.3
H35A C35 H35B 108.0
C37 C36 C33 121.67(17)
C37 C36 C41 117.54(18)
C41 C36 C33 120.79(17)
C36 C37 H37 119.3
C38 C37 C36 121.50(18)
C38 C37 H37 119.3
C37 C38 H38 120.4
C39 C38 C37 119.15(18)
C39 C38 H38 120.4
C38 C39 Cl21 119.66(16)
C38 C39 C40 121.02(19)
C40 C39 Cl21 119.29(16)
C39 C40 H40 120.5
C41 C40 C39 118.99(18)
C41 C40 H40 120.5
C36 C41 H41 119.1
C40 C41 C36 121.78(18)
C40 C41 H41 119.1
H41A O41 H41B 111(3)
H42A O42 H42B 109.5
H43A O43 H43B 109.6
H42C O42A H42D 109.4
H43C O43A H43D 109.0

loop_
_geom_bond_atom_site_label_1
_geom_bond_atom_site_label_2
_geom_bond_distance
Cl1 C11 1.748(2)
Cl2 C13 1.741(2)
O2 C1 1.279(2)
O1 C1 1.248(3)
N1 N2 1.353(2)
N1 C8 1.373(2)
N1 C9 1.464(2)
N2 C2 1.336(2)
C1 C2 1.493(3)
C2 C3 1.430(3)
C3 C4 1.412(3)
C3 C8 1.411(3)
C4 H4 0.9500
C4 C5 1.377(3)
C5 H5 0.9500
C5 C6 1.414(3)
C6 H6 0.9500
C6 C7 1.378(3)
C7 H7 0.9500
C7 C8 1.404(3)
C9 H9A 0.9900
C9 H9B 0.9900
C9 C10 1.512(3)
C10 C11 1.395(3)
C10 C15 1.396(3)
C11 C12 1.388(3)
C12 H12 0.9500
C12 C13 1.380(3)
C13 C14 1.382(3)
C14 H14 0.9500
C14 C15 1.387(3)
C15 H15 0.9500
Cl21 C39 1.745(2)
F21 C21 1.351(2)
O21 C27 1.219(3)
O22 H22 0.81(3)
O22 C33 1.428(2)
N21 H21 0.88(2)
N21 C30 1.501(2)
N21 C31 1.505(2)
N21 C35 1.501(2)
C21 C22 1.381(3)
C21 C26 1.379(3)
C22 H22A 0.9500
C22 C23 1.383(3)
C23 H23 0.9500
C23 C24 1.401(3)
C24 C25 1.397(3)
C24 C27 1.498(3)
C25 H25 0.9500
C25 C26 1.388(3)
C26 H26 0.9500
C27 C28 1.510(3)
C28 H28A 0.9900
C28 H28B 0.9900
C28 C29 1.525(3)
C29 H29A 0.9900
C29 H29B 0.9900
C29 C30 1.521(3)
C30 H30A 0.9900
C30 H30B 0.9900
C31 H31A 0.9900
C31 H31B 0.9900
C31 C32 1.523(3)
C32 H32A 0.9900
C32 H32B 0.9900
C32 C33 1.536(3)
C33 C34 1.535(3)
C33 C36 1.527(3)
C34 H34A 0.9900
C34 H34B 0.9900
C34 C35 1.519(3)
C35 H35A 0.9900
C35 H35B 0.9900
C36 C37 1.393(3)
C36 C41 1.403(3)
C37 H37 0.9500
C37 C38 1.392(3)
C38 H38 0.9500
C38 C39 1.382(3)
C39 C40 1.388(3)
C40 H40 0.9500
C40 C41 1.382(3)
C41 H41 0.9500
O41 H41A 0.81(4)
O41 H41B 0.80(4)
O42 H42A 0.8493
O42 H42B 0.8517
O43 H43A 0.8507
O43 H43B 0.8477
O42A H42C 0.8496
O42A H42D 0.8497
O43A H43C 0.8510
O43A H43D 0.8490

loop_
_exptl_oxdiff_crystal_face_indexfrac_h
_exptl_oxdiff_crystal_face_indexfrac_k
_exptl_oxdiff_crystal_face_indexfrac_l
_exptl_oxdiff_crystal_face_x
_exptl_oxdiff_crystal_face_y
_exptl_oxdiff_crystal_face_z
-23.0411 -0.9719 -2.3750 0.1596 -0.0251 -0.9893
13.9967 -11.9969 -2.6935 -0.8890 0.1192 0.3996
-0.2684 0.1094 -53.8430 -0.1466 -0.9476 -0.2571
0.2684 -0.1094 53.8430 0.1466 0.9476 0.2571
1.0618 14.9640 10.3287 0.9469 -0.0286 0.3087
